data_7060721
loop_
_publ_author_name
'Tupolova, Yulia P.'
'Levchenkov, Sergey I.'
'Popov, Leonid D.'
'Lebedev, Vladimir E.'
'Minin, Vadim V.'
'Efimov, Nikolay N.'
'Lazarenko, Vladimir A.'
'Zubavichus, Yan V.'
'Zubenko, Alexander A.'
'Shcherbakov, Igor N.'

_publ_section_title
;
 Unprecedented interplay of antiferro- and ferromagnetic exchange
 interactions through intermolecular hydrogen bonds in mononuclear Cu(ii)
 complexes
;
_journal_issue 27
_journal_name_full 'New Journal of Chemistry'
_journal_page_first 12236
_journal_page_last 12246
_journal_paper_doi 10.1039/D1NJ01440D
_journal_volume 45
_journal_year 2021
_chemical_formula_moiety 'C10 H15 Br2 Cu N5 O, H2 O'
_chemical_formula_sum 'C10 H17 Br2 Cu N5 O2'
_chemical_formula_weight 462.64
_space_group_crystal_system monoclinic
_space_group_IT_number 14
_space_group_name_Hall '-P 2yn'
_space_group_name_H-M_alt 'P 1 21/n 1'
_atom_sites_solution_hydrogens mixed
_atom_sites_solution_primary difmap
_atom_sites_solution_secondary difmap
_audit_creation_method SHELXL-2014/7
_audit_update_record
;
2018-12-27 deposited with the CCDC.	2021-06-09 downloaded from the CCDC.
;
_cell_angle_alpha 90
_cell_angle_beta 107.570(3)
_cell_angle_gamma 90
_cell_formula_units_Z 4
_cell_length_a 8.5320(17)
_cell_length_b 15.288(3)
_cell_length_c 12.596(3)
_cell_measurement_reflns_used 3031
_cell_measurement_temperature 150(2)
_cell_measurement_theta_max 27.54
_cell_measurement_theta_min 2.57
_cell_volume 1566.3(6)
_computing_cell_refinement 'Bruker SAINT'
_computing_data_collection 'Bruker APEX2'
_computing_data_reduction 'Bruker SAINT'
_computing_molecular_graphics 'Bruker SHELXTL'
_computing_publication_material 'Bruker SHELXTL'
_computing_structure_refinement 'SHELXL-2014/7 (Sheldrick, 2014)'
_computing_structure_solution 'SIR_92 (Altomare et al., 1993)'
_diffrn_ambient_temperature 150(2)
_diffrn_measured_fraction_theta_full 1.000
_diffrn_measured_fraction_theta_max 0.998
_diffrn_measurement_device_type 'Bruker APEX-II CCD'
_diffrn_measurement_method '\w scans'
_diffrn_radiation_type MoK\a
_diffrn_radiation_wavelength 0.71073
_diffrn_reflns_av_R_equivalents 0.0397
_diffrn_reflns_av_unetI/netI 0.0449
_diffrn_reflns_Laue_measured_fraction_full 1.000
_diffrn_reflns_Laue_measured_fraction_max 0.998
_diffrn_reflns_limit_h_max 10
_diffrn_reflns_limit_h_min -11
_diffrn_reflns_limit_k_max 20
_diffrn_reflns_limit_k_min -17
_diffrn_reflns_limit_l_max 16
_diffrn_reflns_limit_l_min -16
_diffrn_reflns_number 12463
_diffrn_reflns_point_group_measured_fraction_full 1.000
_diffrn_reflns_point_group_measured_fraction_max 0.998
_diffrn_reflns_theta_full 25.242
_diffrn_reflns_theta_max 28.399
_diffrn_reflns_theta_min 2.157
_diffrn_source 'sealed tube'
_exptl_absorpt_coefficient_mu 6.504
_exptl_absorpt_correction_T_max 0.746
_exptl_absorpt_correction_T_min 0.563
_exptl_absorpt_correction_type multi-scan
_exptl_absorpt_process_details 'Bruker SADABS'
_exptl_crystal_colour black
_exptl_crystal_density_diffrn 1.962
_exptl_crystal_description prism
_exptl_crystal_F_000 908
_exptl_crystal_size_max 0.34
_exptl_crystal_size_mid 0.24
_exptl_crystal_size_min 0.18
_refine_diff_density_max 0.676
_refine_diff_density_min -0.516
_refine_diff_density_rms 0.110
_refine_ls_extinction_method none
_refine_ls_goodness_of_fit_ref 1.006
_refine_ls_hydrogen_treatment mixed
_refine_ls_matrix_type full
_refine_ls_number_parameters 201
_refine_ls_number_reflns 3929
_refine_ls_number_restraints 0
_refine_ls_restrained_S_all 1.006
_refine_ls_R_factor_all 0.0550
_refine_ls_R_factor_gt 0.0302
_refine_ls_shift/su_max 0.001
_refine_ls_shift/su_mean 0.000
_refine_ls_structure_factor_coef Fsqd
_refine_ls_weighting_details 'w=1/[\s^2^(Fo^2^)+(0.0324P)^2^+0.5969P] where P=(Fo^2^+2Fc^2^)/3'
_refine_ls_weighting_scheme calc
_refine_ls_wR_factor_gt 0.0625
_refine_ls_wR_factor_ref 0.0702
_reflns_Friedel_coverage 0.000
_reflns_number_gt 2915
_reflns_number_total 3929
_reflns_threshold_expression 'I > 2\s(I)'
_cod_data_source_file d1nj01440d2.cif
_cod_data_source_block I
_cod_depositor_comments 'Adding full bibliography for 7060721--7060722.cif.'
_cod_original_sg_symbol_H-M 'P 21/n'
_cod_database_code 7060721
_shelx_shelxl_version_number 2014/7
_shelx_space_group_comment
;
The symmetry employed for this shelxl refinement is uniquely defined
by the following loop, which should always be used as a source of
symmetry information in preference to the above space-group names.
They are only intended as comments.
;
_shelx_estimated_absorpt_t_min 0.216
_shelx_estimated_absorpt_t_max 0.387

loop_
_space_group_symop_operation_xyz
'x, y, z'
'-x+1/2, y+1/2, -z+1/2'
'-x, -y, -z'
'x-1/2, -y-1/2, z-1/2'

loop_
_atom_site_label
_atom_site_type_symbol
_atom_site_fract_x
_atom_site_fract_y
_atom_site_fract_z
_atom_site_U_iso_or_equiv
_atom_site_adp_type
_atom_site_occupancy
_atom_site_site_symmetry_order
_atom_site_calc_flag
_atom_site_refinement_flags_posn
_atom_site_refinement_flags_adp
_atom_site_refinement_flags_occupancy
_atom_site_disorder_assembly
_atom_site_disorder_group
Cu1 Cu 0.38619(5) 0.63913(3) 0.65972(3) 0.01794(10) Uani 1 1 d . . . . .
Br1 Br 0.16461(4) 0.75913(2) 0.60553(3) 0.02284(9) Uani 1 1 d . . . . .
Br2 Br 0.63377(4) 0.70184(3) 0.77898(3) 0.03050(10) Uani 1 1 d . . . . .
O1 O 0.3546(3) 0.63871(18) 0.8951(2) 0.0312(6) Uani 1 1 d . . . . .
H1O H 0.430(5) 0.666(3) 0.896(3) 0.039(13) Uiso 1 1 d . . . . .
N1 N 0.3221(3) 0.59667(18) 0.7934(2) 0.0208(6) Uani 1 1 d . . . . .
N2 N 0.2654(3) 0.52892(17) 0.6065(2) 0.0172(5) Uani 1 1 d . . . . .
N3 N 0.2659(3) 0.50324(19) 0.5045(2) 0.0193(6) Uani 1 1 d . . . . .
H3N H 0.216(4) 0.463(2) 0.474(3) 0.019(10) Uiso 1 1 d . . . . .
N4 N 0.4136(3) 0.63070(16) 0.5045(2) 0.0168(5) Uani 1 1 d . . . . .
N5 N 0.3265(3) 0.53648(17) 0.3452(2) 0.0184(6) Uani 1 1 d . . . . .
C1 C 0.2247(4) 0.5307(2) 0.7794(3) 0.0195(7) Uani 1 1 d . . . . .
C2 C 0.1965(3) 0.4875(2) 0.6696(2) 0.0175(6) Uani 1 1 d . . . . .
C3 C 0.3394(4) 0.5596(2) 0.4493(3) 0.0176(6) Uani 1 1 d . . . . .
C4 C 0.4822(4) 0.6859(2) 0.4462(3) 0.0199(7) Uani 1 1 d . . . . .
C5 C 0.4790(4) 0.6653(2) 0.3389(3) 0.0202(7) Uani 1 1 d . . . . .
H5 H 0.520(4) 0.700(2) 0.298(3) 0.019(9) Uiso 1 1 d . . . . .
C6 C 0.3980(4) 0.5907(2) 0.2893(2) 0.0189(7) Uani 1 1 d . . . . .
C7 C 0.1490(4) 0.4962(2) 0.8633(3) 0.0304(8) Uani 1 1 d . . . . .
H7A H 0.0290 0.4958 0.8314 0.036 Uiso 1 1 calc R U . . .
H7B H 0.1802 0.5335 0.9296 0.036 Uiso 1 1 calc R U . . .
H7C H 0.1880 0.4364 0.8840 0.036 Uiso 1 1 calc R U . . .
C8 C 0.1040(4) 0.4038(2) 0.6409(3) 0.0245(7) Uani 1 1 d . . . . .
H8A H 0.0075 0.4054 0.6677 0.029 Uiso 1 1 calc R U . . .
H8B H 0.1753 0.3550 0.6763 0.029 Uiso 1 1 calc R U . . .
H8C H 0.0685 0.3959 0.5600 0.029 Uiso 1 1 calc R U . . .
C9 C 0.5536(4) 0.7701(2) 0.4997(3) 0.0280(8) Uani 1 1 d . . . . .
H9A H 0.6513 0.7580 0.5627 0.034 Uiso 1 1 calc R U . . .
H9B H 0.4719 0.8010 0.5262 0.034 Uiso 1 1 calc R U . . .
H9C H 0.5844 0.8066 0.4452 0.034 Uiso 1 1 calc R U . . .
C10 C 0.3745(4) 0.5677(2) 0.1700(3) 0.0251(7) Uani 1 1 d . . . . .
H10A H 0.3422 0.5061 0.1575 0.030 Uiso 1 1 calc R U . . .
H10B H 0.4776 0.5771 0.1525 0.030 Uiso 1 1 calc R U . . .
H10C H 0.2882 0.6047 0.1219 0.030 Uiso 1 1 calc R U . . .
O1W O 0.1039(3) 0.37829(18) 0.3584(2) 0.0337(6) Uani 1 1 d . . . . .
H1W H 0.043(6) 0.338(3) 0.365(4) 0.065(16) Uiso 1 1 d . . . . .
H2W H 0.164(5) 0.362(3) 0.322(3) 0.038(12) Uiso 1 1 d . . . . .

loop_
_atom_site_aniso_label
_atom_site_aniso_U_11
_atom_site_aniso_U_22
_atom_site_aniso_U_33
_atom_site_aniso_U_23
_atom_site_aniso_U_13
_atom_site_aniso_U_12
Cu1 0.0178(2) 0.0195(2) 0.01852(19) -0.00246(15) 0.00846(15) -0.00233(15)
Br1 0.02374(18) 0.02025(18) 0.02712(17) -0.00006(13) 0.01157(14) 0.00253(13)
Br2 0.02271(18) 0.0425(2) 0.02717(18) -0.01215(16) 0.00889(15) -0.01117(15)
O1 0.0363(16) 0.0373(16) 0.0240(13) -0.0112(11) 0.0152(12) -0.0082(13)
N1 0.0214(14) 0.0250(15) 0.0168(13) -0.0017(11) 0.0068(11) 0.0021(12)
N2 0.0169(13) 0.0191(14) 0.0166(13) 0.0002(10) 0.0067(11) 0.0003(11)
N3 0.0243(15) 0.0174(15) 0.0187(13) -0.0024(12) 0.0103(12) -0.0071(12)
N4 0.0145(13) 0.0168(14) 0.0201(13) 0.0006(10) 0.0068(11) -0.0002(10)
N5 0.0203(14) 0.0196(14) 0.0167(13) 0.0007(11) 0.0077(11) 0.0012(11)
C1 0.0185(16) 0.0215(17) 0.0209(16) 0.0033(13) 0.0097(13) 0.0042(13)
C2 0.0124(15) 0.0212(17) 0.0203(15) 0.0024(13) 0.0068(13) 0.0015(12)
C3 0.0116(15) 0.0203(17) 0.0214(16) 0.0027(13) 0.0056(12) 0.0044(12)
C4 0.0160(16) 0.0182(17) 0.0275(17) 0.0042(13) 0.0097(13) 0.0013(12)
C5 0.0187(17) 0.0219(18) 0.0229(16) 0.0096(14) 0.0107(14) 0.0042(13)
C6 0.0204(16) 0.0202(17) 0.0177(15) 0.0060(13) 0.0081(13) 0.0083(13)
C7 0.040(2) 0.028(2) 0.0303(19) -0.0018(15) 0.0225(17) -0.0052(16)
C8 0.0208(17) 0.0256(19) 0.0276(17) 0.0032(14) 0.0080(14) -0.0044(14)
C9 0.034(2) 0.0214(18) 0.0313(18) -0.0003(15) 0.0144(16) -0.0072(15)
C10 0.0316(19) 0.0291(19) 0.0170(16) 0.0037(14) 0.0106(14) 0.0024(15)
O1W 0.0317(15) 0.0358(17) 0.0401(16) -0.0150(12) 0.0207(13) -0.0146(13)

loop_
_atom_type_symbol
_atom_type_description
_atom_type_scat_dispersion_real
_atom_type_scat_dispersion_imag
_atom_type_scat_source
C C 0.0033 0.0016 'International Tables Vol C Tables 4.2.6.8 and 6.1.1.4'
H H 0.0000 0.0000 'International Tables Vol C Tables 4.2.6.8 and 6.1.1.4'
N N 0.0061 0.0033 'International Tables Vol C Tables 4.2.6.8 and 6.1.1.4'
O O 0.0106 0.0060 'International Tables Vol C Tables 4.2.6.8 and 6.1.1.4'
Cu Cu 0.3201 1.2651 'International Tables Vol C Tables 4.2.6.8 and 6.1.1.4'
Br Br -0.2901 2.4595 'International Tables Vol C Tables 4.2.6.8 and 6.1.1.4'

loop_
_geom_angle_atom_site_label_1
_geom_angle_atom_site_label_2
_geom_angle_atom_site_label_3
_geom_angle
_geom_angle_site_symmetry_1
_geom_angle_site_symmetry_3
_geom_angle_publ_flag
N2 Cu1 N1 76.46(10) . . ?
N2 Cu1 N4 79.68(10) . . ?
N1 Cu1 N4 155.85(11) . . ?
N2 Cu1 Br2 145.40(7) . . ?
N1 Cu1 Br2 90.87(8) . . ?
N4 Cu1 Br2 106.96(7) . . ?
N2 Cu1 Br1 104.51(7) . . ?
N1 Cu1 Br1 95.03(8) . . ?
N4 Cu1 Br1 94.49(7) . . ?
Br2 Cu1 Br1 108.63(2) . . ?
N1 O1 H1O 102(3) . . ?
C1 N1 O1 115.7(3) . . ?
C1 N1 Cu1 117.5(2) . . ?
O1 N1 Cu1 126.2(2) . . ?
C2 N2 N3 125.4(3) . . ?
C2 N2 Cu1 119.8(2) . . ?
N3 N2 Cu1 114.8(2) . . ?
N2 N3 C3 115.8(3) . . ?
N2 N3 H3N 123(3) . . ?
C3 N3 H3N 120(3) . . ?
C3 N4 C4 115.7(3) . . ?
C3 N4 Cu1 112.04(19) . . ?
C4 N4 Cu1 132.1(2) . . ?
C3 N5 C6 115.8(3) . . ?
N1 C1 C2 113.2(3) . . ?
N1 C1 C7 125.5(3) . . ?
C2 C1 C7 121.3(3) . . ?
N2 C2 C1 112.3(3) . . ?
N2 C2 C8 125.4(3) . . ?
C1 C2 C8 122.2(3) . . ?
N5 C3 N4 127.8(3) . . ?
N5 C3 N3 114.7(3) . . ?
N4 C3 N3 117.5(3) . . ?
N4 C4 C5 120.2(3) . . ?
N4 C4 C9 118.2(3) . . ?
C5 C4 C9 121.5(3) . . ?
C6 C5 C4 119.4(3) . . ?
C6 C5 H5 118(2) . . ?
C4 C5 H5 123(2) . . ?
N5 C6 C5 121.0(3) . . ?
N5 C6 C10 115.8(3) . . ?
C5 C6 C10 123.1(3) . . ?
C1 C7 H7A 109.5 . . ?
C1 C7 H7B 109.5 . . ?
H7A C7 H7B 109.5 . . ?
C1 C7 H7C 109.5 . . ?
H7A C7 H7C 109.5 . . ?
H7B C7 H7C 109.5 . . ?
C2 C8 H8A 109.5 . . ?
C2 C8 H8B 109.5 . . ?
H8A C8 H8B 109.5 . . ?
C2 C8 H8C 109.5 . . ?
H8A C8 H8C 109.5 . . ?
H8B C8 H8C 109.5 . . ?
C4 C9 H9A 109.5 . . ?
C4 C9 H9B 109.5 . . ?
H9A C9 H9B 109.5 . . ?
C4 C9 H9C 109.5 . . ?
H9A C9 H9C 109.5 . . ?
H9B C9 H9C 109.5 . . ?
C6 C10 H10A 109.5 . . ?
C6 C10 H10B 109.5 . . ?
H10A C10 H10B 109.5 . . ?
C6 C10 H10C 109.5 . . ?
H10A C10 H10C 109.5 . . ?
H10B C10 H10C 109.5 . . ?
H1W O1W H2W 111(4) . . ?

loop_
_geom_bond_atom_site_label_1
_geom_bond_atom_site_label_2
_geom_bond_distance
_geom_bond_site_symmetry_2
_geom_bond_publ_flag
Cu1 N2 1.983(3) . ?
Cu1 N1 2.028(3) . ?
Cu1 N4 2.042(2) . ?
Cu1 Br2 2.3920(6) . ?
Cu1 Br1 2.5741(6) . ?
O1 N1 1.384(3) . ?
O1 H1O 0.77(4) . ?
N1 C1 1.285(4) . ?
N2 C2 1.289(4) . ?
N2 N3 1.345(3) . ?
N3 C3 1.373(4) . ?
N3 H3N 0.78(3) . ?
N4 C3 1.342(4) . ?
N4 C4 1.362(4) . ?
N5 C3 1.330(4) . ?
N5 C6 1.347(4) . ?
C1 C2 1.485(4) . ?
C1 C7 1.491(4) . ?
C2 C8 1.489(4) . ?
C4 C5 1.379(4) . ?
C4 C9 1.495(5) . ?
C5 C6 1.381(5) . ?
C5 H5 0.88(3) . ?
C6 C10 1.497(4) . ?
C7 H7A 0.9800 . ?
C7 H7B 0.9800 . ?
C7 H7C 0.9800 . ?
C8 H8A 0.9800 . ?
C8 H8B 0.9800 . ?
C8 H8C 0.9800 . ?
C9 H9A 0.9800 . ?
C9 H9B 0.9800 . ?
C9 H9C 0.9800 . ?
C10 H10A 0.9800 . ?
C10 H10B 0.9800 . ?
C10 H10C 0.9800 . ?
O1W H1W 0.83(5) . ?
O1W H2W 0.82(4) . ?

loop_
_geom_hbond_atom_site_label_D
_geom_hbond_atom_site_label_H
_geom_hbond_atom_site_label_A
_geom_hbond_distance_DH
_geom_hbond_distance_HA
_geom_hbond_distance_DA
_geom_hbond_angle_DHA
_geom_hbond_site_symmetry_A
O1 H1O Br2 0.77(4) 2.65(4) 3.293(3) 142(4) .
N3 H3N O1W 0.78(3) 1.97(4) 2.722(4) 163(3) .
O1W H1W Br1 0.83(5) 2.42(5) 3.240(3) 170(4) 3_566
O1W H2W Br2 0.82(4) 2.62(4) 3.442(3) 174(4) 3_666
